data_2010676
loop_
_publ_author_name
'Pajunen, Aarne'
'C\'amara, Fernando'
'Dominques-Vera, Jose M.'
'Colacio, Enrique'

_publ_section_title
;{2-[(3-Aminopropyl)aminopropyliminomethyl]imidazolato-<i>N</i>,<i>N</i>',<i>N</i>'',<i>N</i>'''}(methanol-<i>O</i>)copper(II)
 perchlorate
;
_journal_issue 2
_journal_name_full 'Acta Crystallographica Section C'
_journal_page_first e49
_journal_page_last e50
_journal_paper_doi 10.1107/S0108270100000494
_journal_volume 56
_journal_year 2000
_chemical_formula_iupac '[Cu (C10 H18 N5) (C H4 O)] Cl1 O4'
_chemical_formula_moiety 'C11 H22 Cu N5 O1 1+, Cl1 O4 1-'
_chemical_formula_sum 'C11 H22 Cl Cu N5 O5'
_chemical_formula_weight 403.33
_chemical_name_systematic
;
{2-[(3-aminopropyl)aminopropyliminomethyl]imidazolato-N, N', N'', N'''}-
(methanol-O)copper(II) perchlorate.
;
_space_group_IT_number 14
_symmetry_cell_setting monoclinic
_symmetry_space_group_name_Hall '-P 2ybc'
_symmetry_space_group_name_H-M 'P 1 21/c 1'
_audit_creation_method SHELXL-97
_cell_angle_alpha 90.00
_cell_angle_beta 97.15(3)
_cell_angle_gamma 90.00
_cell_formula_units_Z 4
_cell_length_a 7.488(3)
_cell_length_b 12.475(5)
_cell_length_c 18.176(6)
_cell_measurement_reflns_used 25
_cell_measurement_temperature 193(2)
_cell_measurement_theta_max 10.08
_cell_measurement_theta_min 6.38
_cell_volume 1684.7(11)
_computing_cell_refinement
;
MSC/AFC Diffractometer Control Software
(Molecular Structure Corporation, 1993a)
;
_computing_data_collection
;
MSC/AFC Diffractometer Control Software
(Molecular Structure Corporation, 1993a)
;
_computing_data_reduction 'TEXSAN PROCESS (Molecular Structure Corporation, 1993b)'
_computing_molecular_graphics 'SHELXTL/PC (Sheldrick, 1990)'
_computing_publication_material 'SHELXL97 (Sheldrick, 1997)'
_computing_structure_refinement 'SHELXL97 (Sheldrick, 1997)'
_computing_structure_solution 'SHELXS97 (Sheldrick, 1997)'
_diffrn_ambient_temperature 193(2)
_diffrn_measured_fraction_theta_full .952
_diffrn_measured_fraction_theta_max .952
_diffrn_measurement_device_type 'Rigaku AFC 7S'
_diffrn_measurement_method 2\q/\w
_diffrn_radiation_monochromator graphite
_diffrn_radiation_source 'fine-focus sealed tube'
_diffrn_radiation_type MoK\a
_diffrn_radiation_wavelength .71073
_diffrn_reflns_av_R_equivalents .022
_diffrn_reflns_av_sigmaI/netI .0209
_diffrn_reflns_limit_h_max 9
_diffrn_reflns_limit_h_min 0
_diffrn_reflns_limit_k_max 15
_diffrn_reflns_limit_k_min 0
_diffrn_reflns_limit_l_max 22
_diffrn_reflns_limit_l_min -22
_diffrn_reflns_number 3676
_diffrn_reflns_theta_full 26.51
_diffrn_reflns_theta_max 26.51
_diffrn_reflns_theta_min 2.74
_diffrn_standards_decay_% -.1
_diffrn_standards_interval_count 200
_diffrn_standards_number 3
_exptl_absorpt_coefficient_mu 1.486
_exptl_absorpt_correction_T_max .640
_exptl_absorpt_correction_T_min .565
_exptl_absorpt_correction_type '\y scan'
_exptl_absorpt_process_details '(North et al., 1968)'
_exptl_crystal_colour blue
_exptl_crystal_density_diffrn 1.590
_exptl_crystal_density_method 'not measured'
_exptl_crystal_description needle
_exptl_crystal_F_000 836
_exptl_crystal_size_max .45
_exptl_crystal_size_mid .30
_exptl_crystal_size_min .30
_refine_diff_density_max .726
_refine_diff_density_min -.702
_refine_ls_extinction_method none
_refine_ls_goodness_of_fit_ref 1.089
_refine_ls_hydrogen_treatment constr
_refine_ls_matrix_type full
_refine_ls_number_parameters 208
_refine_ls_number_reflns 3501
_refine_ls_number_restraints 0
_refine_ls_restrained_S_all 1.089
_refine_ls_R_factor_all .047
_refine_ls_R_factor_gt .041
_refine_ls_shift/su_max <0.001
_refine_ls_shift/su_mean .000
_refine_ls_structure_factor_coef Fsqd
_refine_ls_weighting_details 'w = 1/[\s^2^(Fo^2^)+(0.0541P)^2^+2.3975P] where P = (Fo^2^+2Fc^2^)/3'
_refine_ls_weighting_scheme calc
_refine_ls_wR_factor_ref .111
_reflns_number_gt 3122
_reflns_number_total 3501
_reflns_threshold_expression I>2\s(I)
_cod_data_source_file qb0169.cif
_cod_data_source_block I
_cod_original_sg_symbol_H-M 'P 21/c'
_cod_database_code 2010676
_cod_database_fobs_code 2010676

loop_
_symmetry_equiv_pos_as_xyz
'x, y, z'
'-x, y+1/2, -z+1/2'
'-x, -y, -z'
'x, -y-1/2, z-1/2'

loop_
_atom_site_label
_atom_site_fract_x
_atom_site_fract_y
_atom_site_fract_z
_atom_site_U_iso_or_equiv
_atom_site_adp_type
_atom_site_calc_flag
_atom_site_refinement_flags
_atom_site_occupancy
_atom_site_disorder_assembly
_atom_site_disorder_group
_atom_site_type_symbol
Cu .28951(4) .15313(3) .408792(18) .02844(13) Uani d . 1 . . Cu
Cl .64242(11) .16484(7) .15727(4) .0410(2) Uani d . 1 . . Cl
O1 .4630(4) .1600(2) .11883(16) .0595(8) Uani d . 1 . . O
O2 .6417(5) .1233(4) .22867(17) .0885(12) Uani d . 1 . . O
O3 .7025(7) .2693(4) .1593(4) .164(3) Uani d . 1 . . O
O4 .7582(5) .1006(5) .1207(2) .1248(19) Uani d . 1 . . O
O5 .0315(3) .24613(18) .42281(13) .0408(5) Uani d . 1 . . O
H5 -.0449 .1966 .4263 .049 Uiso d R 1 . . H
N1 .2976(3) .0671(2) .50190(13) .0313(5) Uani d . 1 . . N
N2 .2200(3) -.0905(2) .55052(15) .0361(6) Uani d . 1 . . N
N3 .1486(3) .0217(2) .36674(14) .0331(5) Uani d . 1 . . N
N4 .3138(4) .2136(2) .30639(14) .0376(6) Uani d . 1 . . N
H41 .4135 .1832 .2927 .045 Uiso d R 1 . . H
N5 .4710(3) .2559(2) .46126(15) .0348(5) Uani d . 1 . . N
H51 .5789 .2233 .4641 .042 Uiso d R 1 . . H
H52 .4447 .2621 .5080 .042 Uiso d R 1 . . H
C1 .3628(4) .0663(3) .57553(16) .0349(6) Uani d . 1 . . C
H1 .4297 .1219 .6019 .042 Uiso d R 1 . . H
C2 .3141(4) -.0299(3) .60454(17) .0376(7) Uani d . 1 . . C
H2 .3420 -.0509 .6549 .045 Uiso d R 1 . . H
C3 .2147(4) -.0280(2) .49006(16) .0312(6) Uani d . 1 . . C
C4 .1328(4) -.0503(2) .41575(17) .0341(6) Uani d . 1 . . C
H4 .0699 -.1153 .4036 .041 Uiso d R 1 . . H
C5 .0608(4) .0034(3) .29100(17) .0428(8) Uani d . 1 . . C
H5A -.0660 .0275 .2872 .051 Uiso d R 1 . . H
H5B .0610 -.0743 .2798 .051 Uiso d R 1 . . H
C6 .1565(5) .0633(3) .23499(18) .0478(9) Uani d . 1 . . C
H6A .0937 .0493 .1847 .057 Uiso d R 1 . . H
H6B .2806 .0352 .2368 .057 Uiso d R 1 . . H
C7 .1649(5) .1833(3) .24795(18) .0464(8) Uani d . 1 . . C
H7A .1825 .2199 .2010 .056 Uiso d R 1 . . H
H7B .0491 .2080 .2629 .056 Uiso d R 1 . . H
C8 .3449(5) .3308(3) .3039(2) .0488(9) Uani d . 1 . . C
H8A .2405 .3684 .3204 .059 Uiso d R 1 . . H
H8B .3532 .3523 .2520 .059 Uiso d R 1 . . H
C9 .5152(5) .3658(3) .3522(2) .0501(9) Uani d . 1 . . C
H9A .6146 .3169 .3436 .060 Uiso d R 1 . . H
H9B .5481 .4388 .3372 .060 Uiso d R 1 . . H
C10 .4963(5) .3666(3) .4340(2) .0422(7) Uani d . 1 . . C
H10A .6055 .3985 .4619 .051 Uiso d R 1 . . H
H10B .3918 .4113 .4427 .051 Uiso d R 1 . . H
C11 .0275(6) .3265(4) .4787(3) .0766(15) Uani d . 1 . . C
H11A -.0939 .3569 .4757 .115 Uiso d R 1 . . H
H11B .1134 .3834 .4710 .115 Uiso d R 1 . . H
H11C .0601 .2943 .5277 .115 Uiso d R 1 . . H

loop_
_atom_site_aniso_label
_atom_site_aniso_U_11
_atom_site_aniso_U_22
_atom_site_aniso_U_33
_atom_site_aniso_U_12
_atom_site_aniso_U_13
_atom_site_aniso_U_23
Cu .0287(2) .0305(2) .0258(2) .00042(13) .00220(13) .00113(13)
Cl .0368(4) .0508(5) .0348(4) -.0015(3) .0016(3) .0138(3)
O1 .0416(14) .082(2) .0520(16) -.0041(13) -.0068(12) .0200(14)
O2 .069(2) .154(4) .0421(16) .022(2) .0056(14) .040(2)
O3 .116(4) .077(3) .271(7) -.046(3) -.086(4) .075(4)
O4 .066(2) .229(6) .081(3) .033(3) .017(2) -.039(3)
O5 .0341(11) .0379(12) .0520(14) .0004(9) .0109(10) -.0001(10)
N1 .0317(12) .0318(12) .0301(12) -.0008(10) .0022(10) .0002(10)
N2 .0311(12) .0358(14) .0420(14) .0037(10) .0073(11) .0096(11)
N3 .0283(12) .0370(13) .0326(13) .0036(10) -.0015(10) -.0031(10)
N4 .0355(13) .0465(15) .0309(13) .0036(12) .0049(10) .0060(11)
N5 .0331(13) .0336(13) .0373(14) -.0016(10) .0032(10) .0016(11)
C1 .0360(15) .0398(16) .0285(14) -.0003(13) .0021(12) -.0005(12)
C2 .0350(15) .0455(18) .0327(15) .0070(13) .0054(12) .0080(13)
C3 .0246(13) .0345(15) .0344(15) .0034(11) .0037(11) .0020(12)
C4 .0269(13) .0337(15) .0412(16) -.0002(12) .0015(12) -.0043(13)
C5 .0381(17) .053(2) .0342(16) -.0004(15) -.0066(13) -.0086(14)
C6 .0397(17) .073(3) .0296(16) .0035(17) .0006(13) -.0096(16)
C7 .0437(18) .064(2) .0298(16) .0064(16) -.0007(13) .0067(15)
C8 .057(2) .047(2) .0426(19) .0017(16) .0072(16) .0146(15)
C9 .053(2) .0439(19) .055(2) -.0077(16) .0146(17) .0123(16)
C10 .0417(18) .0322(16) .052(2) -.0032(13) .0045(15) .0040(14)
C11 .054(2) .068(3) .114(4) -.007(2) .035(3) -.039(3)

loop_
_atom_type_symbol
_atom_type_description
_atom_type_scat_dispersion_real
_atom_type_scat_dispersion_imag
_atom_type_scat_source
C C .0033 .0016 'International Tables Vol C Tables 4.2.6.8 and 6.1.1.4'
H H .0000 .0000 'International Tables Vol C Tables 4.2.6.8 and 6.1.1.4'
N N .0061 .0033 'International Tables Vol C Tables 4.2.6.8 and 6.1.1.4'
O O .0106 .0060 'International Tables Vol C Tables 4.2.6.8 and 6.1.1.4'
Cl Cl .1484 .1585 'International Tables Vol C Tables 4.2.6.8 and 6.1.1.4'
Cu Cu .3201 1.2651 'International Tables Vol C Tables 4.2.6.8 and 6.1.1.4'

loop_
_geom_angle_atom_site_label_1
_geom_angle_atom_site_label_2
_geom_angle_atom_site_label_3
_geom_angle
_geom_angle_publ_flag
N1 Cu N5 89.61(11) ?
N1 Cu N4 167.36(11) ?
N5 Cu N4 93.73(11) yes
N1 Cu N3 81.15(10) yes
N5 Cu N3 166.12(10) ?
N4 Cu N3 93.20(11) yes
N1 Cu O5 96.58(10) yes
N5 Cu O5 98.80(10) yes
N4 Cu O5 94.95(10) yes
N3 Cu O5 92.57(9) yes
O3 Cl O2 111.4(3) ?
O3 Cl O4 109.5(4) ?
O2 Cl O4 107.5(3) ?
O3 Cl O1 109.6(2) ?
O2 Cl O1 108.96(19) ?
O4 Cl O1 109.9(2) ?
C11 O5 Cu 121.7(2) ?
C11 O5 H5 112.5 ?
Cu O5 H5 103.0 ?
C3 N1 C1 104.6(2) ?
C3 N1 Cu 111.94(19) ?
C1 N1 Cu 143.5(2) ?
C3 N2 C2 103.1(3) ?
C4 N3 C5 118.3(3) ?
C4 N3 Cu 113.0(2) ?
C5 N3 Cu 128.7(2) ?
C8 N4 C7 109.6(3) ?
C8 N4 Cu 115.2(2) ?
C7 N4 Cu 114.4(2) ?
C8 N4 H41 105.6 ?
C7 N4 H41 105.6 ?
Cu N4 H41 105.6 ?
C10 N5 Cu 122.6(2) ?
C10 N5 H51 106.7 ?
Cu N5 H51 106.7 ?
C10 N5 H52 106.7 ?
Cu N5 H52 106.7 ?
H51 N5 H52 106.6 ?
N1 C1 C2 107.6(3) ?
N1 C1 H1 126.2 ?
C2 C1 H1 126.2 ?
N2 C2 C1 110.2(3) ?
N2 C2 H2 124.9 ?
C1 C2 H2 124.9 ?
N2 C3 N1 114.5(3) ?
N2 C3 C4 128.4(3) ?
N1 C3 C4 117.1(3) ?
N3 C4 C3 116.9(3) ?
N3 C4 H4 121.6 ?
C3 C4 H4 121.6 ?
N3 C5 C6 111.1(3) ?
N3 C5 H5A 109.4 ?
C6 C5 H5A 109.4 ?
N3 C5 H5B 109.4 ?
C6 C5 H5B 109.4 ?
H5A C5 H5B 108.0 ?
C5 C6 C7 113.4(3) ?
C5 C6 H6A 108.9 ?
C7 C6 H6A 108.9 ?
C5 C6 H6B 108.9 ?
C7 C6 H6B 108.9 ?
H6A C6 H6B 107.7 ?
N4 C7 C6 112.0(3) ?
N4 C7 H7A 109.2 ?
C6 C7 H7A 109.2 ?
N4 C7 H7B 109.2 ?
C6 C7 H7B 109.2 ?
H7A C7 H7B 107.9 ?
N4 C8 C9 113.0(3) ?
N4 C8 H8A 109.0 ?
C9 C8 H8A 109.0 ?
N4 C8 H8B 109.0 ?
C9 C8 H8B 109.0 ?
H8A C8 H8B 107.8 ?
C10 C9 C8 113.3(3) ?
C10 C9 H9A 108.9 ?
C8 C9 H9A 108.9 ?
C10 C9 H9B 108.9 ?
C8 C9 H9B 108.9 ?
H9A C9 H9B 107.7 ?
N5 C10 C9 110.7(3) ?
N5 C10 H10A 109.5 ?
C9 C10 H10A 109.5 ?
N5 C10 H10B 109.5 ?
C9 C10 H10B 109.5 ?
H10A C10 H10B 108.1 ?
O5 C11 H11A 109.5 ?
O5 C11 H11B 109.5 ?
H11A C11 H11B 109.5 ?
O5 C11 H11C 109.5 ?
H11A C11 H11C 109.5 ?
H11B C11 H11C 109.5 ?

loop_
_geom_bond_atom_site_label_1
_geom_bond_atom_site_label_2
_geom_bond_site_symmetry_2
_geom_bond_distance
_geom_bond_publ_flag
Cu N1 . 1.998(2) yes
Cu N5 . 2.020(3) yes
Cu N4 . 2.037(3) yes
Cu N3 . 2.046(3) yes
Cu O5 . 2.295(2) yes
Cl O3 . 1.378(4) ?
Cl O2 . 1.398(3) ?
Cl O4 . 1.407(4) ?
Cl O1 . 1.436(3) ?
O5 C11 . 1.431(5) ?
O5 H5 . .8500 ?
N1 C3 . 1.345(4) yes
N1 C1 . 1.366(4) yes
N2 C3 . 1.344(4) yes
N2 C2 . 1.364(4) yes
N3 C4 . 1.281(4) ?
N3 C5 . 1.468(4) ?
N4 C8 . 1.482(5) ?
N4 C7 . 1.490(4) ?
N4 H41 . .9000 ?
N5 C10 . 1.487(4) ?
N5 H51 . .9000 ?
N5 H52 . .9000 ?
C1 C2 . 1.378(5) yes
C1 H1 . .9500 ?
C2 H2 . .9500 ?
C3 C4 . 1.439(4) ?
C4 H4 . .9500 ?
C5 C6 . 1.513(5) ?
C5 H5A . .9900 ?
C5 H5B . .9900 ?
C6 C7 . 1.516(6) ?
C6 H6A . .9900 ?
C6 H6B . .9900 ?
C7 H7A . .9900 ?
C7 H7B . .9899 ?
C8 C9 . 1.520(6) ?
C8 H8A . .9900 ?
C8 H8B . .9899 ?
C9 C10 . 1.510(5) ?
C9 H9A . .9900 ?
C9 H9B . .9900 ?
C10 H10A . .9900 ?
C10 H10B . .9900 ?
C11 H11A . .9800 ?
C11 H11B . .9800 ?
C11 H11C . .9799 ?

loop_
_geom_hbond_atom_site_label_D
_geom_hbond_atom_site_label_H
_geom_hbond_atom_site_label_A
_geom_hbond_site_symmetry_A
_geom_hbond_distance_DH
_geom_hbond_distance_HA
_geom_hbond_distance_DA
_geom_hbond_angle_DHA
O5 H5 N2 3_556 .85 1.95 2.789(4) 171.4
N4 H41 O2 . .90 2.31 3.188(5) 165.5
N5 H51 N2 3_656 .90 2.28 3.127(4) 157.5
N5 H52 O1 4_566 .90 2.22 3.057(4) 153.8

loop_
_geom_torsion_atom_site_label_1
_geom_torsion_atom_site_label_2
_geom_torsion_atom_site_label_3
_geom_torsion_atom_site_label_4
_geom_torsion
N1 Cu O5 C11 70.3(3)
N5 Cu O5 C11 -20.3(3)
N4 Cu O5 C11 -114.8(3)
N3 Cu O5 C11 151.7(3)
N5 Cu N1 C3 -168.5(2)
N4 Cu N1 C3 -63.0(5)
N3 Cu N1 C3 1.09(19)
O5 Cu N1 C3 92.7(2)
N5 Cu N1 C1 8.2(4)
N4 Cu N1 C1 113.6(5)
N3 Cu N1 C1 177.8(4)
O5 Cu N1 C1 -90.6(4)
N1 Cu N3 C4 -.4(2)
N5 Cu N3 C4 48.3(5)
N4 Cu N3 C4 168.2(2)
O5 Cu N3 C4 -96.7(2)
N1 Cu N3 C5 176.6(3)
N5 Cu N3 C5 -134.6(4)
N4 Cu N3 C5 -14.7(3)
O5 Cu N3 C5 80.4(3)
N1 Cu N4 C8 -140.1(4)
N5 Cu N4 C8 -35.1(2)
N3 Cu N4 C8 156.9(2)
O5 Cu N4 C8 64.1(2)
N1 Cu N4 C7 91.5(5)
N5 Cu N4 C7 -163.4(2)
N3 Cu N4 C7 28.6(2)
O5 Cu N4 C7 -64.3(2)
N1 Cu N5 C10 -160.2(2)
N4 Cu N5 C10 32.0(3)
N3 Cu N5 C10 151.8(4)
O5 Cu N5 C10 -63.6(3)
C3 N1 C1 C2 -.5(3)
Cu N1 C1 C2 -177.3(3)
C3 N2 C2 C1 -.2(3)
N1 C1 C2 N2 .4(4)
C2 N2 C3 N1 -.2(3)
C2 N2 C3 C4 179.8(3)
C1 N1 C3 N2 .4(3)
Cu N1 C3 N2 178.38(19)
C1 N1 C3 C4 -179.5(3)
Cu N1 C3 C4 -1.6(3)
C5 N3 C4 C3 -177.7(3)
Cu N3 C4 C3 -.3(3)
N2 C3 C4 N3 -178.7(3)
N1 C3 C4 N3 1.3(4)
C4 N3 C5 C6 -153.7(3)
Cu N3 C5 C6 29.4(4)
N3 C5 C6 C7 -58.5(4)
C8 N4 C7 C6 166.0(3)
Cu N4 C7 C6 -62.8(3)
C5 C6 C7 N4 81.3(4)
C7 N4 C8 C9 -169.8(3)
Cu N4 C8 C9 59.4(4)
N4 C8 C9 C10 -75.4(4)
Cu N5 C10 C9 -48.8(4)
C8 C9 C10 N5 66.2(4)
